data_2017990
loop_
_publ_author_name
'Cort\'es, Edwar'
'Abon\'ia, Rodrigo'
'Cobo, Justo'
'Glidewell, Christopher'

_publ_section_title
;
 Methyl
 2-(4-bromophenyl)-1-(5-<i>tert</i>-butyl-1<i>H</i>-pyrazol-3-yl)-1<i>H</i>-benzimidazole-5-carboxylate:
 a hydrogen-bonded chain of edge-fused centrosymmetric rings
;
_journal_coeditor_code SK3398
_journal_issue 2
_journal_name_full 'Acta Crystallographica Section C'
_journal_page_first o64
_journal_page_last o66
_journal_paper_doi 10.1107/S0108270110052911
_journal_volume 67
_journal_year 2011
_chemical_formula_iupac 'C22 H21 Br N4 O2'
_chemical_formula_moiety 'C22 H21 Br N4 O2'
_chemical_formula_sum 'C22 H21 Br N4 O2'
_chemical_formula_weight 453.33
_chemical_name_systematic
;
Methyl
2-(4-bromophenyl)-1-(5-<i>tert</i>-butyl-1<i>H</i>-pyrazol-3-yl)-
1<i>H</i>-benzimidazole-5-carboxylate
;
_space_group_IT_number 14
_symmetry_cell_setting monoclinic
_symmetry_space_group_name_Hall '-P 2ybc'
_symmetry_space_group_name_H-M 'P 1 21/c 1'
_atom_sites_solution_hydrogens geom
_atom_sites_solution_primary direct
_atom_sites_solution_secondary difmap
_cell_angle_alpha 90.00
_cell_angle_beta 102.222(18)
_cell_angle_gamma 90.00
_cell_formula_units_Z 4
_cell_length_a 8.1296(15)
_cell_length_b 22.187(3)
_cell_length_c 11.152(3)
_cell_measurement_reflns_used 4516
_cell_measurement_temperature 120(2)
_cell_measurement_theta_max 27.50
_cell_measurement_theta_min 2.98
_cell_volume 1965.9(7)
_computing_cell_refinement 'DIRAX/LSQ (Duisenberg <i>et al.</i>, 2000)'
_computing_data_collection 'COLLECT (Nonius, 1999)'
_computing_data_reduction 'EVALCCD (Duisenberg <i>et al.</i>, 2003)'
_computing_molecular_graphics 'PLATON (Spek, 2009)'
_computing_publication_material
;
SHELXL97 (Sheldrick, 2008) and PLATON (Spek, 2009)
;
_computing_structure_refinement 'SHELXL97 (Sheldrick, 2008)'
_computing_structure_solution 'SIR2004 (Burla <i>et al.</i>, 2005)'
_diffrn_ambient_temperature 120(2)
_diffrn_detector_area_resol_mean 9.091
_diffrn_measured_fraction_theta_full 0.998
_diffrn_measured_fraction_theta_max 0.998
_diffrn_measurement_device_type 'Bruker Nonius KappaCCD area-detector'
_diffrn_measurement_method '\f and \w'
_diffrn_radiation_monochromator graphite
_diffrn_radiation_source 'Bruker Nonius FR591 rotating anode'
_diffrn_radiation_type 'Mo K\a'
_diffrn_radiation_wavelength 0.71073
_diffrn_reflns_av_R_equivalents 0.0626
_diffrn_reflns_av_sigmaI/netI 0.0519
_diffrn_reflns_limit_h_max 10
_diffrn_reflns_limit_h_min -10
_diffrn_reflns_limit_k_max 28
_diffrn_reflns_limit_k_min -28
_diffrn_reflns_limit_l_max 13
_diffrn_reflns_limit_l_min -14
_diffrn_reflns_number 30453
_diffrn_reflns_theta_full 27.50
_diffrn_reflns_theta_max 27.50
_diffrn_reflns_theta_min 2.98
_diffrn_standards_decay_% 0
_diffrn_standards_interval_count 0
_diffrn_standards_interval_time 0
_diffrn_standards_number 0
_exptl_absorpt_coefficient_mu 2.118
_exptl_absorpt_correction_T_max 0.683
_exptl_absorpt_correction_T_min 0.589
_exptl_absorpt_correction_type multi-scan
_exptl_absorpt_process_details '(SADABS; Sheldrick, 2003)'
_exptl_crystal_colour colourless
_exptl_crystal_density_diffrn 1.532
_exptl_crystal_density_method 'not measured'
_exptl_crystal_description block
_exptl_crystal_F_000 928
_exptl_crystal_size_max 0.28
_exptl_crystal_size_mid 0.20
_exptl_crystal_size_min 0.18
_refine_diff_density_max 0.527
_refine_diff_density_min -0.587
_refine_ls_extinction_method none
_refine_ls_goodness_of_fit_ref 1.048
_refine_ls_hydrogen_treatment constr
_refine_ls_matrix_type full
_refine_ls_number_parameters 266
_refine_ls_number_reflns 4516
_refine_ls_number_restraints 0
_refine_ls_restrained_S_all 1.048
_refine_ls_R_factor_all 0.0783
_refine_ls_R_factor_gt 0.0414
_refine_ls_shift/su_max 0.001
_refine_ls_shift/su_mean 0.000
_refine_ls_structure_factor_coef Fsqd
_refine_ls_weighting_details 'w = 1/[\s^2^(Fo^2^)+(0.0249P)^2^+2.0888P] where P=(Fo^2^+2Fc^2^)/3'
_refine_ls_weighting_scheme calc
_refine_ls_wR_factor_gt 0.0716
_refine_ls_wR_factor_ref 0.0825
_reflns_number_gt 3190
_reflns_number_total 4516
_reflns_threshold_expression I>2\s(I)
_cod_data_source_file sk3398.cif
_cod_data_source_block I
_cod_original_sg_symbol_H-M 'P 21/c'
_cod_database_code 2017990
_cod_database_fobs_code 2017990

loop_
_symmetry_equiv_pos_as_xyz
'x, y, z'
'-x, y+1/2, -z+1/2'
'-x, -y, -z'
'x, -y-1/2, z-1/2'

loop_
_atom_site_type_symbol
_atom_site_label
_atom_site_fract_x
_atom_site_fract_y
_atom_site_fract_z
_atom_site_U_iso_or_equiv
_atom_site_adp_type
_atom_site_calc_flag
_atom_site_refinement_flags
_atom_site_occupancy
_atom_site_disorder_assembly
_atom_site_disorder_group
N N1 0.2676(3) 0.49301(9) 0.69172(18) 0.0170(4) Uani d . 1 . .
C C2 0.2777(3) 0.46952(11) 0.5786(2) 0.0177(5) Uani d . 1 . .
N N3 0.3166(3) 0.41260(9) 0.58411(18) 0.0189(4) Uani d . 1 . .
C C3a 0.3372(3) 0.39700(11) 0.7060(2) 0.0186(6) Uani d . 1 . .
C C4 0.3852(3) 0.34280(11) 0.7629(2) 0.0189(6) Uani d . 1 . .
H H4 0.4070 0.3085 0.7176 0.023 Uiso calc R 1 . .
C C5 0.4005(3) 0.34027(11) 0.8890(2) 0.0188(5) Uani d . 1 . .
C C6 0.3678(3) 0.39082(12) 0.9550(2) 0.0206(6) Uani d . 1 . .
H H6 0.3791 0.3876 1.0413 0.025 Uiso calc R 1 . .
C C7 0.3199(3) 0.44479(11) 0.8992(2) 0.0206(6) Uani d . 1 . .
H H7 0.2972 0.4790 0.9443 0.025 Uiso calc R 1 . .
C C7a 0.3065(3) 0.44683(11) 0.7742(2) 0.0178(5) Uani d . 1 . .
N N11 0.2919(3) 0.63971(9) 0.78950(19) 0.0195(5) Uani d . 1 . .
H H11 0.3487 0.6721 0.8189 0.023 Uiso calc R 1 . .
N N12 0.3658(2) 0.58776(9) 0.76770(18) 0.0190(5) Uani d . 1 . .
C C13 0.2369(3) 0.55258(11) 0.7247(2) 0.0166(5) Uani d . 1 . .
C C14 0.0846(3) 0.58028(11) 0.7209(2) 0.0210(6) Uani d . 1 . .
H H14 -0.0242 0.5632 0.6950 0.025 Uiso calc R 1 . .
C C15 0.1227(3) 0.63733(11) 0.7620(2) 0.0176(5) Uani d . 1 . .
C C16 0.0115(3) 0.69082(12) 0.7662(2) 0.0210(6) Uani d . 1 . .
C C17 0.1038(4) 0.73939(13) 0.8488(3) 0.0352(7) Uani d . 1 . .
H H17A 0.1472 0.7227 0.9307 0.053 Uiso calc R 1 . .
H H17B 0.0264 0.7726 0.8544 0.053 Uiso calc R 1 . .
H H17C 0.1977 0.7544 0.8147 0.053 Uiso calc R 1 . .
C C18 -0.1432(3) 0.67128(13) 0.8121(3) 0.0310(7) Uani d . 1 . .
H H18A -0.2023 0.6396 0.7585 0.046 Uiso calc R 1 . .
H H18B -0.2183 0.7059 0.8115 0.046 Uiso calc R 1 . .
H H18C -0.1089 0.6557 0.8959 0.046 Uiso calc R 1 . .
C C19 -0.0409(4) 0.71540(14) 0.6367(3) 0.0347(7) Uani d . 1 . .
H H19A 0.0596 0.7268 0.6065 0.052 Uiso calc R 1 . .
H H19B -0.1125 0.7509 0.6369 0.052 Uiso calc R 1 . .
H H19C -0.1034 0.6844 0.5830 0.052 Uiso calc R 1 . .
C C21 0.2523(3) 0.50332(11) 0.4636(2) 0.0187(5) Uani d . 1 . .
C C22 0.3327(3) 0.48167(11) 0.3741(2) 0.0190(5) Uani d . 1 . .
H H22 0.4069 0.4483 0.3924 0.023 Uiso calc R 1 . .
C C23 0.3075(3) 0.50732(12) 0.2605(2) 0.0206(6) Uani d . 1 . .
H H23 0.3622 0.4917 0.1998 0.025 Uiso calc R 1 . .
C C24 0.2014(3) 0.55615(12) 0.2353(2) 0.0216(6) Uani d . 1 . .
Br Br24 0.16288(4) 0.590511(14) 0.07803(3) 0.03342(10) Uani d . 1 . .
C C25 0.1218(3) 0.57930(11) 0.3223(2) 0.0223(6) Uani d . 1 . .
H H25 0.0495 0.6132 0.3038 0.027 Uiso calc R 1 . .
C C26 0.1479(3) 0.55293(11) 0.4361(2) 0.0213(6) Uani d . 1 . .
H H26 0.0936 0.5689 0.4966 0.026 Uiso calc R 1 . .
C C51 0.4566(3) 0.28500(12) 0.9577(2) 0.0201(6) Uani d . 1 . .
O O51 0.4738(2) 0.28010(8) 1.06720(16) 0.0219(4) Uani d . 1 . .
O O52 0.4863(2) 0.24012(8) 0.88699(16) 0.0248(4) Uani d . 1 . .
C C52 0.5320(4) 0.18372(12) 0.9483(3) 0.0299(7) Uani d . 1 . .
H H52A 0.6382 0.1885 1.0084 0.045 Uiso calc R 1 . .
H H52B 0.5455 0.1530 0.8879 0.045 Uiso calc R 1 . .
H H52C 0.4434 0.1712 0.9905 0.045 Uiso calc R 1 . .

loop_
_atom_site_aniso_label
_atom_site_aniso_U_11
_atom_site_aniso_U_22
_atom_site_aniso_U_33
_atom_site_aniso_U_12
_atom_site_aniso_U_13
_atom_site_aniso_U_23
N1 0.0173(11) 0.0148(11) 0.0194(11) -0.0022(9) 0.0052(9) -0.0040(9)
C2 0.0151(12) 0.0179(13) 0.0202(13) -0.0026(10) 0.0039(10) -0.0053(11)
N3 0.0223(11) 0.0158(11) 0.0184(11) 0.0000(10) 0.0043(9) -0.0027(9)
C3a 0.0171(13) 0.0188(14) 0.0203(13) -0.0033(10) 0.0048(11) -0.0033(10)
C4 0.0202(13) 0.0145(13) 0.0228(14) -0.0035(11) 0.0063(11) -0.0042(10)
C5 0.0177(13) 0.0166(13) 0.0231(14) -0.0044(11) 0.0069(11) -0.0025(11)
C6 0.0207(13) 0.0219(14) 0.0206(14) -0.0041(11) 0.0075(11) -0.0034(10)
C7 0.0209(13) 0.0184(13) 0.0237(15) -0.0004(11) 0.0078(11) -0.0059(11)
C7a 0.0163(13) 0.0147(13) 0.0221(13) -0.0012(10) 0.0036(10) -0.0019(10)
N11 0.0198(11) 0.0131(11) 0.0266(12) -0.0010(9) 0.0066(9) -0.0057(9)
N12 0.0182(11) 0.0167(11) 0.0221(11) 0.0019(9) 0.0043(9) -0.0044(9)
C13 0.0176(13) 0.0154(13) 0.0176(13) 0.0005(10) 0.0054(10) -0.0032(10)
C14 0.0161(12) 0.0226(15) 0.0244(14) -0.0029(11) 0.0046(11) -0.0085(11)
C15 0.0185(13) 0.0190(13) 0.0164(13) -0.0003(11) 0.0060(10) -0.0008(10)
C16 0.0219(13) 0.0191(14) 0.0222(14) 0.0041(11) 0.0054(11) -0.0024(11)
C17 0.0368(17) 0.0256(16) 0.0434(18) 0.0089(14) 0.0087(15) -0.0092(14)
C18 0.0252(15) 0.0331(17) 0.0382(17) 0.0101(13) 0.0148(13) 0.0043(14)
C19 0.0381(17) 0.0358(18) 0.0317(17) 0.0165(14) 0.0107(14) 0.0088(14)
C21 0.0175(13) 0.0179(13) 0.0199(13) -0.0031(11) 0.0025(11) -0.0045(11)
C22 0.0162(13) 0.0154(13) 0.0247(13) -0.0005(10) 0.0030(11) -0.0026(11)
C23 0.0178(13) 0.0231(14) 0.0217(14) -0.0012(11) 0.0060(11) -0.0025(11)
C24 0.0189(13) 0.0226(14) 0.0219(14) -0.0036(11) 0.0014(11) 0.0045(11)
Br24 0.03519(17) 0.03752(18) 0.02821(16) 0.00734(15) 0.00819(12) 0.01153(14)
C25 0.0200(13) 0.0174(14) 0.0292(15) 0.0027(11) 0.0044(11) 0.0005(11)
C26 0.0204(14) 0.0187(14) 0.0252(14) -0.0004(11) 0.0058(11) -0.0052(11)
C51 0.0173(13) 0.0193(14) 0.0245(15) -0.0059(11) 0.0065(11) -0.0014(11)
O51 0.0272(10) 0.0182(9) 0.0204(10) -0.0039(8) 0.0054(8) -0.0011(8)
O52 0.0405(11) 0.0130(9) 0.0236(10) -0.0004(8) 0.0128(9) -0.0014(8)
C52 0.0471(19) 0.0138(14) 0.0305(16) -0.0011(13) 0.0123(14) 0.0008(12)

loop_
_atom_type_symbol
_atom_type_description
_atom_type_scat_dispersion_real
_atom_type_scat_dispersion_imag
_atom_type_scat_source
C C 0.0033 0.0016 'International Tables Vol C Tables 4.2.6.8 and 6.1.1.4'
H H 0.0000 0.0000 'International Tables Vol C Tables 4.2.6.8 and 6.1.1.4'
Br Br -0.2901 2.4595 'International Tables Vol C Tables 4.2.6.8 and 6.1.1.4'
N N 0.0061 0.0033 'International Tables Vol C Tables 4.2.6.8 and 6.1.1.4'
O O 0.0106 0.0060 'International Tables Vol C Tables 4.2.6.8 and 6.1.1.4'

loop_
_geom_angle_atom_site_label_1
_geom_angle_atom_site_label_2
_geom_angle_atom_site_label_3
_geom_angle_site_symmetry_1
_geom_angle_site_symmetry_3
_geom_angle
_geom_angle_publ_flag
C7a N1 C2 . . 106.3(2) ?
C7a N1 C13 . . 123.7(2) ?
C2 N1 C13 . . 129.8(2) ?
N3 C2 N1 . . 112.5(2) ?
N3 C2 C21 . . 121.8(2) ?
N1 C2 C21 . . 125.6(2) ?
C2 N3 C3a . . 105.6(2) ?
C4 C3a N3 . . 129.6(2) ?
C4 C3a C7a . . 120.5(2) ?
N3 C3a C7a . . 109.9(2) ?
C3a C4 C5 . . 117.3(2) ?
C3a C4 H4 . . 121.4 ?
C5 C4 H4 . . 121.4 ?
C4 C5 C6 . . 121.0(2) ?
C4 C5 C51 . . 121.0(2) ?
C6 C5 C51 . . 118.0(2) ?
C7 C6 C5 . . 122.1(2) ?
C7 C6 H6 . . 119.0 ?
C5 C6 H6 . . 119.0 ?
C6 C7 C7a . . 116.3(2) ?
C6 C7 H7 . . 121.8 ?
C7a C7 H7 . . 121.8 ?
N1 C7a C7 . . 131.5(2) ?
N1 C7a C3a . . 105.7(2) ?
C7 C7a C3a . . 122.8(2) ?
C15 N11 N12 . . 113.6(2) ?
C15 N11 H11 . . 123.2 ?
N12 N11 H11 . . 123.2 ?
C13 N12 N11 . . 102.85(19) ?
N12 C13 C14 . . 112.9(2) ?
N12 C13 N1 . . 118.8(2) ?
C14 C13 N1 . . 128.3(2) ?
C15 C14 C13 . . 105.4(2) ?
C15 C14 H14 . . 127.3 ?
C13 C14 H14 . . 127.3 ?
N11 C15 C14 . . 105.2(2) ?
N11 C15 C16 . . 123.8(2) ?
C14 C15 C16 . . 130.7(2) ?
C15 C16 C17 . . 111.0(2) ?
C15 C16 C18 . . 109.4(2) ?
C17 C16 C18 . . 109.8(2) ?
C15 C16 C19 . . 107.7(2) ?
C17 C16 C19 . . 109.1(2) ?
C18 C16 C19 . . 109.8(2) ?
C16 C17 H17A . . 109.5 ?
C16 C17 H17B . . 109.5 ?
H17A C17 H17B . . 109.5 ?
C16 C17 H17C . . 109.5 ?
H17A C17 H17C . . 109.5 ?
H17B C17 H17C . . 109.5 ?
C16 C18 H18A . . 109.5 ?
C16 C18 H18B . . 109.5 ?
H18A C18 H18B . . 109.5 ?
C16 C18 H18C . . 109.5 ?
H18A C18 H18C . . 109.5 ?
H18B C18 H18C . . 109.5 ?
C16 C19 H19A . . 109.5 ?
C16 C19 H19B . . 109.5 ?
H19A C19 H19B . . 109.5 ?
C16 C19 H19C . . 109.5 ?
H19A C19 H19C . . 109.5 ?
H19B C19 H19C . . 109.5 ?
C26 C21 C22 . . 118.4(2) ?
C26 C21 C2 . . 124.7(2) ?
C22 C21 C2 . . 116.9(2) ?
C23 C22 C21 . . 121.5(2) ?
C23 C22 H22 . . 119.3 ?
C21 C22 H22 . . 119.3 ?
C22 C23 C24 . . 118.8(2) ?
C22 C23 H23 . . 120.6 ?
C24 C23 H23 . . 120.6 ?
C25 C24 C23 . . 121.2(2) ?
C25 C24 Br24 . . 119.8(2) ?
C23 C24 Br24 . . 118.9(2) ?
C26 C25 C24 . . 119.3(2) ?
C26 C25 H25 . . 120.3 ?
C24 C25 H25 . . 120.3 ?
C25 C26 C21 . . 120.8(2) ?
C25 C26 H26 . . 119.6 ?
C21 C26 H26 . . 119.6 ?
O51 C51 O52 . . 122.6(2) ?
O51 C51 C5 . . 124.2(2) ?
O52 C51 C5 . . 113.2(2) ?
C51 O52 C52 . . 115.7(2) ?
O52 C52 H52A . . 109.5 ?
O52 C52 H52B . . 109.5 ?
H52A C52 H52B . . 109.5 ?
O52 C52 H52C . . 109.5 ?
H52A C52 H52C . . 109.5 ?
H52B C52 H52C . . 109.5 ?

loop_
_geom_bond_atom_site_label_1
_geom_bond_atom_site_label_2
_geom_bond_site_symmetry_2
_geom_bond_distance
_geom_bond_publ_flag
N1 C2 . 1.383(3) y
C2 N3 . 1.300(3) y
N3 C3a . 1.379(3) y
C3a C4 . 1.377(3) y
C4 C5 . 1.386(4) y
C5 C6 . 1.398(3) y
C6 C7 . 1.367(4) y
C7 C7a . 1.376(4) y
C7a N1 . 1.368(3) y
C3a C7a . 1.394(3) y
C5 C51 . 1.466(4) y
N1 C13 . 1.409(3) ?
C2 C21 . 1.462(4) ?
C4 H4 . 0.9500 ?
C6 H6 . 0.9500 ?
C7 H7 . 0.9500 ?
N11 C15 . 1.345(3) ?
N11 N12 . 1.346(3) ?
N11 H11 . 0.8800 ?
N12 C13 . 1.313(3) ?
C13 C14 . 1.375(3) ?
C14 C15 . 1.360(3) ?
C14 H14 . 0.9500 ?
C15 C16 . 1.499(3) ?
C16 C17 . 1.510(4) ?
C16 C18 . 1.517(4) ?
C16 C19 . 1.518(4) ?
C17 H17A . 0.9800 ?
C17 H17B . 0.9800 ?
C17 H17C . 0.9800 ?
C18 H18A . 0.9800 ?
C18 H18B . 0.9800 ?
C18 H18C . 0.9800 ?
C19 H19A . 0.9800 ?
C19 H19B . 0.9800 ?
C19 H19C . 0.9800 ?
C21 C26 . 1.384(4) ?
C21 C22 . 1.390(4) ?
C22 C23 . 1.365(4) ?
C22 H22 . 0.9500 ?
C23 C24 . 1.376(4) ?
C23 H23 . 0.9500 ?
C24 C25 . 1.375(4) ?
C24 Br24 . 1.877(3) ?
C25 C26 . 1.373(4) ?
C25 H25 . 0.9500 ?
C26 H26 . 0.9500 ?
C51 O51 . 1.205(3) y
C51 O52 . 1.323(3) ?
O52 C52 . 1.437(3) ?
C52 H52A . 0.9800 ?
C52 H52B . 0.9800 ?
C52 H52C . 0.9800 ?

loop_
_geom_hbond_atom_site_label_D
_geom_hbond_atom_site_label_H
_geom_hbond_atom_site_label_A
_geom_hbond_site_symmetry_A
_geom_hbond_distance_DH
_geom_hbond_distance_HA
_geom_hbond_distance_DA
_geom_hbond_angle_DHA
_geom_hbond_publ_flag
N11 H11 O51 3_667 0.88 2.01 2.839(3) 156 y
C14 H14 Cg 3_566 0.95 2.63 3.492(3) 153 y

loop_
_geom_torsion_atom_site_label_1
_geom_torsion_atom_site_label_2
_geom_torsion_atom_site_label_3
_geom_torsion_atom_site_label_4
_geom_torsion_site_symmetry_1
_geom_torsion_site_symmetry_2
_geom_torsion_site_symmetry_3
_geom_torsion_site_symmetry_4
_geom_torsion
_geom_torsion_publ_flag
C7a N1 C2 N3 . . . . 1.1(3) ?
C13 N1 C2 N3 . . . . 176.7(2) ?
C7a N1 C2 C21 . . . . -177.6(2) ?
C13 N1 C2 C21 . . . . -2.0(4) ?
N1 C2 N3 C3a . . . . -1.2(3) ?
C21 C2 N3 C3a . . . . 177.5(2) ?
C2 N3 C3a C4 . . . . -177.2(3) ?
C2 N3 C3a C7a . . . . 0.9(3) ?
N3 C3a C4 C5 . . . . 178.2(2) ?
C7a C3a C4 C5 . . . . 0.3(4) ?
C3a C4 C5 C6 . . . . 0.2(4) ?
C3a C4 C5 C51 . . . . -177.9(2) ?
C4 C5 C6 C7 . . . . -0.2(4) ?
C51 C5 C6 C7 . . . . 178.0(2) ?
C5 C6 C7 C7a . . . . -0.4(4) ?
C2 N1 C7a C7 . . . . 178.3(3) ?
C13 N1 C7a C7 . . . . 2.4(4) ?
C2 N1 C7a C3a . . . . -0.5(3) ?
C13 N1 C7a C3a . . . . -176.4(2) ?
C6 C7 C7a N1 . . . . -177.7(2) ?
C6 C7 C7a C3a . . . . 0.9(4) ?
C4 C3a C7a N1 . . . . 178.0(2) ?
N3 C3a C7a N1 . . . . -0.2(3) ?
C4 C3a C7a C7 . . . . -0.9(4) ?
N3 C3a C7a C7 . . . . -179.1(2) ?
C15 N11 N12 C13 . . . . 0.3(3) ?
N11 N12 C13 C14 . . . . -1.1(3) ?
N11 N12 C13 N1 . . . . -179.7(2) ?
C7a N1 C13 N12 . . . . 80.5(3) ?
C2 N1 C13 N12 . . . . -94.4(3) ?
C7a N1 C13 C14 . . . . -97.9(3) ?
C2 N1 C13 C14 . . . . 87.2(4) ?
N12 C13 C14 C15 . . . . 1.4(3) ?
N1 C13 C14 C15 . . . . 179.9(2) ?
N12 N11 C15 C14 . . . . 0.5(3) ?
N12 N11 C15 C16 . . . . -173.7(2) ?
C13 C14 C15 N11 . . . . -1.1(3) ?
C13 C14 C15 C16 . . . . 172.5(3) ?
N11 C15 C16 C17 . . . . -22.1(4) y
C14 C15 C16 C17 . . . . 165.3(3) ?
N11 C15 C16 C18 . . . . -143.4(2) y
C14 C15 C16 C18 . . . . 43.9(4) ?
N11 C15 C16 C19 . . . . 97.3(3) y
C14 C15 C16 C19 . . . . -75.3(3) ?
N3 C2 C21 C26 . . . . 151.6(3) ?
N1 C2 C21 C26 . . . . -29.9(4) ?
N3 C2 C21 C22 . . . . -25.0(4) ?
N1 C2 C21 C22 . . . . 153.6(2) ?
C26 C21 C22 C23 . . . . -1.6(4) ?
C2 C21 C22 C23 . . . . 175.2(2) ?
C21 C22 C23 C24 . . . . 0.8(4) ?
C22 C23 C24 C25 . . . . 0.2(4) ?
C22 C23 C24 Br24 . . . . -178.72(19) ?
C23 C24 C25 C26 . . . . -0.4(4) ?
Br24 C24 C25 C26 . . . . 178.49(19) ?
C24 C25 C26 C21 . . . . -0.4(4) ?
C22 C21 C26 C25 . . . . 1.3(4) ?
C2 C21 C26 C25 . . . . -175.1(2) ?
C4 C5 C51 O51 . . . . 179.3(2) y
C6 C5 C51 O51 . . . . 1.2(4) ?
C4 C5 C51 O52 . . . . -1.0(3) y
C6 C5 C51 O52 . . . . -179.1(2) ?
O51 C51 O52 C52 . . . . 3.2(4) ?
C5 C51 O52 C52 . . . . -176.4(2) y

loop_
_cod_related_entry_id
_cod_related_entry_database
_cod_related_entry_code
1 ChemSpider 30654288
